data_4003043
loop_
_publ_author_name
'Wang, Xuan'
'Ma, Huili'
'Gu, Mingxing'
'Lin, Changqing'
'Gan, Nan'
'Xie, Zongliang'
'Wang, He'
'Bian, Lifang'
'Fu, Lishun'
'Cai, Suzhi'
'Chi, Zhenguo'
'Yao, Wei'
'An, Zhongfu'
'Shi, Huifang'
'Huang, Wei'

_publ_section_title
;
 Multicolor Ultralong Organic Phosphorescence through Alkyl Engineering
 for 4D Coding Applications
;
_journal_issue 15
_journal_name_full 'Chemistry of Materials'
_journal_page_first 5584
_journal_paper_doi 10.1021/acs.chemmater.9b01304
_journal_volume 31
_journal_year 2019
_chemical_formula_moiety 'C24 H20 N2 O2'
_chemical_formula_sum 'C24 H20 N2 O2'
_chemical_formula_weight 368.42
_space_group_crystal_system orthorhombic
_space_group_IT_number 29
_space_group_name_Hall 'P 2c -2ac'
_space_group_name_H-M_alt 'P c a 21'
_symmetry_space_group_name_Hall 'P 2c -2ac'
_symmetry_space_group_name_H-M 'P c a 21'
_atom_sites_solution_hydrogens geom
_atom_sites_solution_primary dual
_audit_creation_date 2017-03-24
_audit_creation_method
;
Olex2 1.2
(compiled 2017.03.02 svn.r3394 for OlexSys, GUI svn.r5324)
;
_cell_angle_alpha 90
_cell_angle_beta 90
_cell_angle_gamma 90
_cell_formula_units_Z 4
_cell_length_a 16.771(3)
_cell_length_b 13.662(2)
_cell_length_c 8.2368(13)
_cell_measurement_reflns_used 4257
_cell_measurement_temperature 298(2)
_cell_measurement_theta_max 0.992
_cell_measurement_theta_min 0.971
_cell_volume 1887.3(5)
_computing_molecular_graphics 'Olex2 (Dolomanov et al., 2009)'
_computing_publication_material 'Olex2 (Dolomanov et al., 2009)'
_computing_structure_refinement 'ShelXL (Sheldrick, 2015)'
_computing_structure_solution 'ShelXT (Sheldrick, 2015)'
_diffrn_ambient_temperature 297.89
_diffrn_measured_fraction_theta_full 0.969
_diffrn_measured_fraction_theta_max 0.969
_diffrn_measurement_device_type 'CCD Area Detector'
_diffrn_radiation_type MoK\a
_diffrn_radiation_wavelength 0.71073
_diffrn_reflns_av_R_equivalents 0.0250
_diffrn_reflns_av_unetI/netI 0.0254
_diffrn_reflns_Laue_measured_fraction_full 0.969
_diffrn_reflns_Laue_measured_fraction_max 0.969
_diffrn_reflns_limit_h_max 17
_diffrn_reflns_limit_h_min -19
_diffrn_reflns_limit_k_max 16
_diffrn_reflns_limit_k_min -16
_diffrn_reflns_limit_l_max 9
_diffrn_reflns_limit_l_min -9
_diffrn_reflns_number 11371
_diffrn_reflns_point_group_measured_fraction_full 0.954
_diffrn_reflns_point_group_measured_fraction_max 0.954
_diffrn_reflns_theta_full 24.999
_diffrn_reflns_theta_max 24.999
_diffrn_reflns_theta_min 1.923
_exptl_absorpt_coefficient_mu 0.083
_exptl_crystal_density_diffrn 1.297
_exptl_crystal_description block
_exptl_crystal_F_000 776
_exptl_crystal_size_max 0.5
_exptl_crystal_size_mid 0.3
_exptl_crystal_size_min 0.1
_refine_diff_density_max 0.126
_refine_diff_density_min -0.137
_refine_diff_density_rms 0.034
_refine_ls_abs_structure_details
;
 Flack x determined using 1248 quotients [(I+)-(I-)]/[(I+)+(I-)]
 (Parsons, Flack and Wagner, Acta Cryst. B69 (2013) 249-259).
;
_refine_ls_abs_structure_Flack 1.0(5)
_refine_ls_extinction_method none
_refine_ls_goodness_of_fit_ref 1.094
_refine_ls_hydrogen_treatment constr
_refine_ls_matrix_type full
_refine_ls_number_parameters 253
_refine_ls_number_reflns 3155
_refine_ls_number_restraints 1
_refine_ls_restrained_S_all 1.093
_refine_ls_R_factor_all 0.0392
_refine_ls_R_factor_gt 0.0358
_refine_ls_shift/su_max 0.000
_refine_ls_shift/su_mean 0.000
_refine_ls_structure_factor_coef Fsqd
_refine_ls_weighting_details 'w=1/[\s^2^(Fo^2^)+(0.0472P)^2^+0.1749P] where P=(Fo^2^+2Fc^2^)/3'
_refine_ls_weighting_scheme calc
_refine_ls_wR_factor_gt 0.0847
_refine_ls_wR_factor_ref 0.0866
_reflns_Friedel_coverage 0.826
_reflns_Friedel_fraction_full 0.937
_reflns_Friedel_fraction_max 0.937
_reflns_number_gt 2953
_reflns_number_total 3155
_reflns_threshold_expression 'I > 2\s(I)'
_cod_data_source_file cm9b01304_si_013.cif
_cod_data_source_block 1a
_cod_database_code 4003043
_shelx_shelxl_version_number 2016/6
_shelx_space_group_comment
;
The symmetry employed for this shelxl refinement is uniquely defined
by the following loop, which should always be used as a source of
symmetry information in preference to the above space-group names.
They are only intended as comments.
;
_olex2_refinement_description
;
1. Fixed Uiso
 At 1.2 times of:
  All C(H) groups, All C(H,H) groups
2.a Secondary CH2 refined with riding coordinates:
 C13(H13A,H13B), C14(H14A,H14B), C15(H15A,H15B), C16(H16A,H16B)
2.b Aromatic/amide H refined with riding coordinates:
 C2(H2), C3(H3), C4(H4), C5(H5), C8(H8), C9(H9), C10(H10), C11(H11), C19(H19),
 C20(H20), C21(H21), C22(H22)
;
_olex2_submission_special_instructions 'No special instructions were received'

loop_
_space_group_symop_operation_xyz
'x, y, z'
'-x, -y, z+1/2'
'x+1/2, -y, z'
'-x+1/2, y, z+1/2'

loop_
_atom_site_label
_atom_site_type_symbol
_atom_site_fract_x
_atom_site_fract_y
_atom_site_fract_z
_atom_site_U_iso_or_equiv
_atom_site_adp_type
_atom_site_occupancy
_atom_site_site_symmetry_order
_atom_site_calc_flag
_atom_site_refinement_flags_posn
O27 O -0.58757(13) -1.00913(14) -0.4158(3) 0.0661(5) Uani 1 1 d .
O28 O -0.78168(12) -0.84139(13) -0.6833(3) 0.0624(6) Uani 1 1 d .
N25 N -0.46172(13) -0.53556(13) -0.4816(3) 0.0457(5) Uani 1 1 d .
N26 N -0.67045(12) -0.90991(13) -0.5660(3) 0.0455(5) Uani 1 1 d .
C1 C -0.38437(15) -0.53467(15) -0.5374(3) 0.0431(6) Uani 1 1 d .
C2 C -0.33236(17) -0.61201(18) -0.5631(4) 0.0566(7) Uani 1 1 d .
H2 H -0.346748 -0.675990 -0.538077 0.068 Uiso 1 1 calc R
C3 C -0.2588(2) -0.5905(2) -0.6269(4) 0.0698(9) Uani 1 1 d .
H3 H -0.223249 -0.641380 -0.646568 0.084 Uiso 1 1 calc R
C4 C -0.23577(18) -0.4956(2) -0.6631(5) 0.0694(8) Uani 1 1 d .
H4 H -0.185532 -0.483963 -0.706815 0.083 Uiso 1 1 calc R
C5 C -0.28638(15) -0.4187(2) -0.6349(3) 0.0556(7) Uani 1 1 d .
H5 H -0.270720 -0.354937 -0.658460 0.067 Uiso 1 1 calc R
C6 C -0.36133(14) -0.43741(16) -0.5708(3) 0.0416(5) Uani 1 1 d .
C7 C -0.42908(14) -0.37741(15) -0.5314(3) 0.0397(5) Uani 1 1 d .
C8 C -0.44354(16) -0.27678(16) -0.5386(3) 0.0501(6) Uani 1 1 d .
H8 H -0.403738 -0.233834 -0.571867 0.060 Uiso 1 1 calc R
C9 C -0.51735(18) -0.24252(19) -0.4959(3) 0.0590(7) Uani 1 1 d .
H9 H -0.527550 -0.175633 -0.499028 0.071 Uiso 1 1 calc R
C10 C -0.57706(18) -0.3066(2) -0.4479(4) 0.0602(7) Uani 1 1 d .
H10 H -0.626980 -0.281629 -0.421432 0.072 Uiso 1 1 calc R
C11 C -0.56463(16) -0.4058(2) -0.4385(3) 0.0537(6) Uani 1 1 d .
H11 H -0.604949 -0.448054 -0.405563 0.064 Uiso 1 1 calc R
C12 C -0.48981(14) -0.44033(16) -0.4799(3) 0.0421(5) Uani 1 1 d .
C13 C -0.50566(19) -0.62111(17) -0.4283(3) 0.0526(6) Uani 1 1 d .
H13A H -0.550784 -0.599708 -0.363761 0.063 Uiso 1 1 calc R
H13B H -0.471433 -0.659949 -0.358568 0.063 Uiso 1 1 calc R
C14 C -0.53591(16) -0.68543(18) -0.5643(3) 0.0522(6) Uani 1 1 d .
H14A H -0.491166 -0.716967 -0.617519 0.063 Uiso 1 1 calc R
H14B H -0.563258 -0.645432 -0.644101 0.063 Uiso 1 1 calc R
C15 C -0.59240(16) -0.76254(17) -0.5001(3) 0.0482(6) Uani 1 1 d .
H15A H -0.641494 -0.731239 -0.465760 0.058 Uiso 1 1 calc R
H15B H -0.568686 -0.793426 -0.405688 0.058 Uiso 1 1 calc R
C16 C -0.61163(17) -0.84029(18) -0.6249(3) 0.0535(7) Uani 1 1 d .
H16A H -0.631699 -0.809092 -0.722476 0.064 Uiso 1 1 calc R
H16B H -0.563156 -0.875066 -0.653189 0.064 Uiso 1 1 calc R
C17 C -0.65330(16) -0.98743(15) -0.4622(3) 0.0469(6) Uani 1 1 d .
C18 C -0.73094(15) -1.03376(15) -0.4248(3) 0.0446(6) Uani 1 1 d .
C19 C -0.7492(2) -1.11415(16) -0.3300(4) 0.0571(7) Uani 1 1 d .
H19 H -0.709509 -1.150269 -0.278700 0.069 Uiso 1 1 calc R
C20 C -0.8290(2) -1.1388(2) -0.3144(4) 0.0661(8) Uani 1 1 d .
H20 H -0.843108 -1.192444 -0.251143 0.079 Uiso 1 1 calc R
C21 C -0.8876(2) -1.0857(2) -0.3903(4) 0.0690(9) Uani 1 1 d .
H21 H -0.940662 -1.103533 -0.376222 0.083 Uiso 1 1 calc R
C22 C -0.86937(17) -1.00581(18) -0.4877(4) 0.0590(7) Uani 1 1 d .
H22 H -0.908907 -0.970296 -0.540566 0.071 Uiso 1 1 calc R
C23 C -0.78998(15) -0.98164(15) -0.5023(3) 0.0452(6) Uani 1 1 d .
C24 C -0.75114(16) -0.90188(15) -0.5954(3) 0.0451(6) Uani 1 1 d .

loop_
_atom_site_aniso_label
_atom_site_aniso_U_11
_atom_site_aniso_U_22
_atom_site_aniso_U_33
_atom_site_aniso_U_23
_atom_site_aniso_U_13
_atom_site_aniso_U_12
O27 0.0518(12) 0.0614(11) 0.0851(14) 0.0015(11) -0.0043(11) 0.0084(9)
O28 0.0732(13) 0.0483(10) 0.0658(13) 0.0035(9) -0.0073(10) 0.0082(9)
N25 0.0530(13) 0.0398(10) 0.0443(11) -0.0021(9) 0.0034(10) -0.0073(8)
N26 0.0490(12) 0.0378(9) 0.0496(11) -0.0035(9) 0.0037(10) -0.0034(8)
C1 0.0485(15) 0.0418(11) 0.0390(12) -0.0029(10) -0.0087(11) -0.0012(10)
C2 0.0615(18) 0.0482(13) 0.0602(16) -0.0034(12) -0.0128(14) 0.0071(12)
C3 0.0584(19) 0.0746(18) 0.076(2) -0.0175(16) -0.0112(17) 0.0214(16)
C4 0.0456(16) 0.085(2) 0.078(2) -0.0142(18) 0.0041(16) -0.0025(15)
C5 0.0500(16) 0.0611(15) 0.0557(15) -0.0028(13) 0.0003(13) -0.0079(12)
C6 0.0435(13) 0.0463(11) 0.0350(11) -0.0028(10) -0.0040(11) -0.0055(10)
C7 0.0460(13) 0.0409(10) 0.0321(10) -0.0039(9) -0.0060(10) -0.0031(10)
C8 0.0650(18) 0.0409(11) 0.0446(13) -0.0005(10) -0.0078(13) -0.0036(11)
C9 0.0725(19) 0.0480(13) 0.0564(16) -0.0087(12) -0.0107(15) 0.0135(13)
C10 0.0540(17) 0.0695(17) 0.0569(16) -0.0147(14) -0.0037(13) 0.0136(14)
C11 0.0477(16) 0.0664(15) 0.0470(14) -0.0101(13) 0.0020(12) -0.0057(13)
C12 0.0482(14) 0.0446(11) 0.0335(10) -0.0052(10) -0.0017(11) -0.0043(10)
C13 0.0692(17) 0.0463(13) 0.0423(13) 0.0037(11) 0.0066(12) -0.0143(12)
C14 0.0620(17) 0.0495(13) 0.0451(13) -0.0026(12) 0.0081(13) -0.0155(12)
C15 0.0537(15) 0.0429(11) 0.0480(13) -0.0010(11) 0.0092(12) -0.0072(10)
C16 0.0602(17) 0.0487(13) 0.0516(15) -0.0052(12) 0.0126(13) -0.0110(12)
C17 0.0498(16) 0.0372(11) 0.0535(15) -0.0095(11) 0.0006(13) 0.0030(10)
C18 0.0537(16) 0.0341(10) 0.0461(13) -0.0111(10) 0.0045(12) -0.0029(10)
C19 0.0777(19) 0.0377(11) 0.0560(14) -0.0050(12) 0.0026(15) -0.0010(13)
C20 0.085(2) 0.0481(14) 0.0658(17) -0.0065(14) 0.0139(18) -0.0233(15)
C21 0.062(2) 0.0644(17) 0.080(2) -0.0131(17) 0.0120(17) -0.0242(15)
C22 0.0525(18) 0.0554(14) 0.0690(18) -0.0134(14) -0.0010(14) -0.0085(12)
C23 0.0491(15) 0.0371(10) 0.0494(14) -0.0128(10) 0.0021(11) -0.0026(10)
C24 0.0548(15) 0.0344(10) 0.0460(13) -0.0102(10) -0.0001(12) 0.0015(11)

loop_
_atom_type_symbol
_atom_type_description
_atom_type_scat_dispersion_real
_atom_type_scat_dispersion_imag
_atom_type_scat_source
C C 0.0033 0.0016 'International Tables Vol C Tables 4.2.6.8 and 6.1.1.4'
H H 0.0000 0.0000 'International Tables Vol C Tables 4.2.6.8 and 6.1.1.4'
N N 0.0061 0.0033 'International Tables Vol C Tables 4.2.6.8 and 6.1.1.4'
O O 0.0106 0.0060 'International Tables Vol C Tables 4.2.6.8 and 6.1.1.4'

loop_
_geom_angle_atom_site_label_1
_geom_angle_atom_site_label_2
_geom_angle_atom_site_label_3
_geom_angle
C1 N25 C12 108.42(18)
C1 N25 C13 126.0(2)
C12 N25 C13 125.6(2)
C17 N26 C16 124.3(2)
C24 N26 C16 123.7(2)
C24 N26 C17 111.8(2)
N25 C1 C2 129.6(2)
N25 C1 C6 109.36(19)
C2 C1 C6 121.0(2)
C1 C2 H2 121.3
C3 C2 C1 117.4(3)
C3 C2 H2 121.3
C2 C3 H3 118.9
C2 C3 C4 122.2(3)
C4 C3 H3 118.9
C3 C4 H4 119.7
C5 C4 C3 120.6(3)
C5 C4 H4 119.7
C4 C5 H5 120.5
C4 C5 C6 119.0(3)
C6 C5 H5 120.5
C1 C6 C7 106.0(2)
C5 C6 C1 119.7(2)
C5 C6 C7 134.2(2)
C8 C7 C6 133.5(2)
C8 C7 C12 119.4(2)
C12 C7 C6 107.07(19)
C7 C8 H8 120.6
C9 C8 C7 118.8(2)
C9 C8 H8 120.6
C8 C9 H9 119.7
C8 C9 C10 120.7(2)
C10 C9 H9 119.7
C9 C10 H10 119.0
C11 C10 C9 121.9(3)
C11 C10 H10 119.0
C10 C11 H11 121.3
C10 C11 C12 117.4(3)
C12 C11 H11 121.3
N25 C12 C7 109.1(2)
C11 C12 N25 129.2(2)
C11 C12 C7 121.7(2)
N25 C13 H13A 108.6
N25 C13 H13B 108.6
N25 C13 C14 114.5(2)
H13A C13 H13B 107.6
C14 C13 H13A 108.6
C14 C13 H13B 108.6
C13 C14 H14A 109.5
C13 C14 H14B 109.5
C13 C14 C15 110.9(2)
H14A C14 H14B 108.1
C15 C14 H14A 109.5
C15 C14 H14B 109.5
C14 C15 H15A 109.1
C14 C15 H15B 109.1
C14 C15 C16 112.6(2)
H15A C15 H15B 107.8
C16 C15 H15A 109.1
C16 C15 H15B 109.1
N26 C16 C15 112.2(2)
N26 C16 H16A 109.2
N26 C16 H16B 109.2
C15 C16 H16A 109.2
C15 C16 H16B 109.2
H16A C16 H16B 107.9
O27 C17 N26 124.9(2)
O27 C17 C18 129.4(2)
N26 C17 C18 105.8(2)
C19 C18 C17 130.7(3)
C23 C18 C17 108.4(2)
C23 C18 C19 120.9(3)
C18 C19 H19 121.3
C18 C19 C20 117.3(3)
C20 C19 H19 121.3
C19 C20 H20 119.3
C21 C20 C19 121.4(3)
C21 C20 H20 119.3
C20 C21 H21 119.3
C20 C21 C22 121.4(3)
C22 C21 H21 119.3
C21 C22 H22 121.6
C23 C22 C21 116.9(3)
C23 C22 H22 121.6
C18 C23 C22 122.1(2)
C18 C23 C24 107.7(2)
C22 C23 C24 130.2(2)
O28 C24 N26 125.0(2)
O28 C24 C23 128.6(3)
N26 C24 C23 106.4(2)

loop_
_geom_bond_atom_site_label_1
_geom_bond_atom_site_label_2
_geom_bond_distance
O27 C17 1.204(3)
O28 C24 1.212(3)
N25 C1 1.376(3)
N25 C12 1.384(3)
N25 C13 1.450(3)
N26 C16 1.454(3)
N26 C17 1.391(3)
N26 C24 1.379(4)
C1 C2 1.386(4)
C1 C6 1.411(3)
C2 H2 0.9300
C2 C3 1.373(5)
C3 H3 0.9300
C3 C4 1.386(4)
C4 H4 0.9300
C4 C5 1.370(4)
C5 H5 0.9300
C5 C6 1.387(4)
C6 C7 1.438(3)
C7 C8 1.397(3)
C7 C12 1.399(3)
C8 H8 0.9300
C8 C9 1.369(4)
C9 H9 0.9300
C9 C10 1.387(4)
C10 H10 0.9300
C10 C11 1.373(4)
C11 H11 0.9300
C11 C12 1.383(4)
C13 H13A 0.9700
C13 H13B 0.9700
C13 C14 1.512(4)
C14 H14A 0.9700
C14 H14B 0.9700
C14 C15 1.512(3)
C15 H15A 0.9700
C15 H15B 0.9700
C15 C16 1.513(4)
C16 H16A 0.9700
C16 H16B 0.9700
C17 C18 1.480(4)
C18 C19 1.382(4)
C18 C23 1.376(4)
C19 H19 0.9300
C19 C20 1.386(5)
C20 H20 0.9300
C20 C21 1.373(5)
C21 H21 0.9300
C21 C22 1.388(4)
C22 H22 0.9300
C22 C23 1.377(4)
C23 C24 1.483(3)
